data_2221999
loop_
_publ_author_name
'Liu, Chang'
'Xu, Guangyu'

_publ_section_title
;4,5,7-Trimethoxy-2-methyl-3-(2,4,5-trimethoxyphenyl)-1-[3-(2,4,5-trimethoxyphenyl)pentan-2-yl]indane
 acetone 0.858-solvate
;
_journal_coeditor_code FB2143
_journal_issue 6
_journal_name_full 'Acta Crystallographica Section E'
_journal_page_first o1379
_journal_paper_doi 10.1107/S1600536809018613
_journal_volume 65
_journal_year 2009
_chemical_formula_iupac 'C36 H48 09, 0.858C3 H6 O'
_chemical_formula_moiety '(C36 H48 09), 0.858(C3 H6 O)'
_chemical_formula_sum 'C38.574 H53.148 O9.858'
_chemical_formula_weight 674.57
_chemical_melting_point 408
_chemical_name_systematic
;
4,5,7-Trimethoxy-2-methyl-3-(2,4,5-trimethoxyphenyl)-1-[3-(2,4,5-
trimethoxyphenyl)pentan-2-yl]indane acetone 0.858-solvate
;
_space_group_IT_number 2
_symmetry_cell_setting triclinic
_symmetry_space_group_name_Hall '-P 1'
_symmetry_space_group_name_H-M 'P -1'
_atom_sites_solution_hydrogens geom
_atom_sites_solution_primary direct
_atom_sites_solution_secondary difmap
_audit_creation_method SHELXL-97
_cell_angle_alpha 87.757(2)
_cell_angle_beta 80.09000(10)
_cell_angle_gamma 76.02200(10)
_cell_formula_units_Z 2
_cell_length_a 8.9234(10)
_cell_length_b 13.2672(14)
_cell_length_c 16.3992(18)
_cell_measurement_reflns_used 2731
_cell_measurement_temperature 298(2)
_cell_measurement_theta_max 27.793
_cell_measurement_theta_min 2.522
_cell_volume 1855.9(4)
_computing_cell_refinement 'SAINT (Bruker, 1998)'
_computing_data_collection 'SMART (Bruker, 1998)'
_computing_data_reduction 'SAINT (Bruker, 1998)'
_computing_molecular_graphics 'SHELXTL (Sheldrick, 2008)'
_computing_publication_material 'SHELXTL (Sheldrick, 2008)'
_computing_structure_refinement 'SHELXL97 (Sheldrick, 2008)'
_computing_structure_solution 'SHELXS97 (Sheldrick, 2008)'
_diffrn_ambient_temperature 298(2)
_diffrn_measured_fraction_theta_full 0.984
_diffrn_measured_fraction_theta_max 0.984
_diffrn_measurement_device_type 'Bruker APEX area-detector'
_diffrn_measurement_method '\f and \w'
_diffrn_radiation_monochromator graphite
_diffrn_radiation_source 'fine-focus sealed tube'
_diffrn_radiation_type MoK\a
_diffrn_radiation_wavelength 0.71073
_diffrn_reflns_av_R_equivalents 0.0285
_diffrn_reflns_av_sigmaI/netI 0.0617
_diffrn_reflns_limit_h_max 10
_diffrn_reflns_limit_h_min -10
_diffrn_reflns_limit_k_max 12
_diffrn_reflns_limit_k_min -15
_diffrn_reflns_limit_l_max 19
_diffrn_reflns_limit_l_min -19
_diffrn_reflns_number 9730
_diffrn_reflns_theta_full 25.00
_diffrn_reflns_theta_max 25.00
_diffrn_reflns_theta_min 1.58
_diffrn_standards_number 0
_exptl_absorpt_coefficient_mu 0.086
_exptl_absorpt_correction_T_max 0.9974
_exptl_absorpt_correction_T_min 0.9589
_exptl_absorpt_correction_type multi-scan
_exptl_absorpt_process_details '(SADABS; Bruker, 1998)'
_exptl_crystal_colour colourless
_exptl_crystal_density_diffrn 1.207
_exptl_crystal_density_method 'not measured'
_exptl_crystal_description plate
_exptl_crystal_F_000 727
_exptl_crystal_size_max 0.49
_exptl_crystal_size_mid 0.41
_exptl_crystal_size_min 0.03
_refine_diff_density_max 0.400
_refine_diff_density_min -0.241
_refine_ls_extinction_method none
_refine_ls_goodness_of_fit_ref 1.011
_refine_ls_hydrogen_treatment constr
_refine_ls_matrix_type full
_refine_ls_number_parameters 495
_refine_ls_number_reflns 6438
_refine_ls_number_restraints 84
_refine_ls_restrained_S_all 1.026
_refine_ls_R_factor_all 0.1057
_refine_ls_R_factor_gt 0.0548
_refine_ls_shift/su_max 0.000
_refine_ls_shift/su_mean 0.000
_refine_ls_structure_factor_coef Fsqd
_refine_ls_weighting_details 'calc w=1/[\s^2^(Fo^2^)+(0.0748P)^2^+0.7819P] where P=(Fo^2^+2Fc^2^)/3'
_refine_ls_weighting_scheme calc
_refine_ls_wR_factor_gt 0.1354
_refine_ls_wR_factor_ref 0.1740
_reflns_number_gt 3660
_reflns_number_total 6438
_reflns_threshold_expression I>2\s(I)
_cod_data_source_file fb2143.cif
_cod_data_source_block I
_cod_depositor_comments
;
The following automatic conversions were performed:
'_symmetry_cell_setting' value 'Triclinic' changed to 'triclinic'
according to '/home/saulius/struct/CIF-dictionaries/cif_core.dic'
dictionary named 'cif_core.dic' version 2.4.1 from 2010-06-29.

Automatic conversion script
Id: cif_fix_enum 1527 2010-12-29 10:47:43Z saulius 

The following automatic conversions were performed:

'_symmetry_cell_setting' value 'Triclinic' changed to 'triclinic'
according to /home/saulius/struct/CIF-dictionaries/cif_core.dic
dictionary named 'cif_core.dic' version 2.4.1 from 2010-06-29.

Automatic conversion script
Id: cif_fix_values 1715 2011-07-08 13:25:40Z adriana 
;
_cod_database_code 2221999
_cod_database_fobs_code 2221999

loop_
_symmetry_equiv_pos_as_xyz
'x, y, z'
'-x, -y, -z'

loop_
_atom_site_type_symbol
_atom_site_label
_atom_site_fract_x
_atom_site_fract_y
_atom_site_fract_z
_atom_site_U_iso_or_equiv
_atom_site_adp_type
_atom_site_calc_flag
_atom_site_refinement_flags
_atom_site_occupancy
_atom_site_disorder_assembly
_atom_site_disorder_group
O O1 1.1931(2) 0.14498(15) 0.22957(13) 0.0519(6) Uani d . 1 . .
O O4 0.9453(3) 0.25903(16) -0.01442(11) 0.0510(6) Uani d . 1 . .
O O2 1.1952(3) 0.16737(17) 0.39503(14) 0.0673(7) Uani d . 1 . .
O O6 0.7166(3) -0.01714(17) 0.20417(13) 0.0619(6) Uani d . 1 . .
O O5 0.7116(3) -0.03625(16) 0.04828(13) 0.0601(6) Uani d . 1 . .
O O9 0.0148(3) 0.66946(18) 0.36065(14) 0.0633(6) Uani d . 1 . .
O O7 0.5805(3) 0.66492(16) 0.15812(14) 0.0580(6) Uani d . 1 . .
O O3 0.7466(3) 0.46292(17) 0.40510(13) 0.0604(6) Uani d . 1 . .
O O8 0.1064(3) 0.84904(18) 0.33474(16) 0.0762(8) Uani d . 1 . .
C C10 0.8901(3) 0.2026(2) 0.12217(16) 0.0359(7) Uani d . 1 . .
C C11 0.8868(3) 0.1895(2) 0.03872(17) 0.0386(7) Uani d . 1 . .
C C2 0.8520(3) 0.4007(2) 0.13985(17) 0.0379(7) Uani d . 1 . .
H H2 0.7865 0.4008 0.0976 0.045 Uiso calc R 1 . .
C C4 0.8538(3) 0.3652(2) 0.28242(17) 0.0380(7) Uani d . 1 . .
C C6 1.0852(3) 0.2234(2) 0.27625(18) 0.0420(7) Uani d . 1 . .
C C18 0.3909(3) 0.5759(2) 0.22003(17) 0.0386(7) Uani d . 1 . .
C C14 0.7756(3) 0.0537(2) 0.15255(18) 0.0425(7) Uani d . 1 . .
C C5 0.9700(3) 0.2873(2) 0.23899(17) 0.0371(7) Uani d . 1 . .
C C17 0.4851(3) 0.4764(2) 0.17502(17) 0.0396(7) Uani d . 1 . .
H H17 0.5580 0.4977 0.1297 0.047 Uiso calc R 1 . .
C C3 0.7474(3) 0.4266(2) 0.22550(16) 0.0370(7) Uani d . 1 . .
H H3 0.7293 0.5009 0.2368 0.044 Uiso calc R 1 . .
C C19 0.4390(4) 0.6688(2) 0.20851(19) 0.0449(7) Uani d . 1 . .
C C16 0.5879(3) 0.3984(2) 0.22794(17) 0.0388(7) Uani d . 1 . .
H H16 0.6112 0.3307 0.2006 0.047 Uiso calc R 1 . .
C C9 0.8590(4) 0.3818(2) 0.36492(18) 0.0454(8) Uani d . 1 . .
C C13 0.7717(3) 0.0435(2) 0.06860(18) 0.0430(7) Uani d . 1 . .
C C8 0.9742(4) 0.3178(2) 0.40316(19) 0.0516(8) Uani d . 1 . .
H H8 0.9774 0.3290 0.4584 0.062 Uiso calc R 1 . .
C C22 0.1547(4) 0.6702(2) 0.30812(18) 0.0471(8) Uani d . 1 . .
C C23 0.2479(3) 0.5802(2) 0.27077(17) 0.0422(7) Uani d . 1 . .
H H23 0.2134 0.5193 0.2800 0.051 Uiso calc R 1 . .
C C1 0.9554(3) 0.2895(2) 0.14877(16) 0.0369(7) Uani d . 1 . .
H H1 1.0592 0.2851 0.1156 0.044 Uiso calc R 1 . .
C C7 1.0842(4) 0.2374(2) 0.36009(19) 0.0487(8) Uani d . 1 . .
C C24 0.9528(4) 0.4779(2) 0.1168(2) 0.0527(8) Uani d . 1 . .
H H24A 1.0092 0.4823 0.1609 0.079 Uiso calc R 1 . .
H H24B 0.8873 0.5449 0.1080 0.079 Uiso calc R 1 . .
H H24C 1.0257 0.4553 0.0671 0.079 Uiso calc R 1 . .
C C12 0.8280(4) 0.1111(2) 0.01227(18) 0.0437(7) Uani d . 1 . .
H H12 0.8265 0.1040 -0.0438 0.052 Uiso calc R 1 . .
C C32 0.3788(4) 0.4259(3) 0.1338(2) 0.0533(8) Uani d . 1 . .
H H32A 0.3224 0.3889 0.1757 0.064 Uiso calc R 1 . .
H H32B 0.3021 0.4804 0.1122 0.064 Uiso calc R 1 . .
C C21 0.2052(4) 0.7620(2) 0.2949(2) 0.0539(9) Uani d . 1 . .
C C28 0.9350(5) 0.2536(3) -0.09955(19) 0.0660(10) Uani d . 1 . .
H H28A 0.8274 0.2628 -0.1055 0.099 Uiso calc R 1 . .
H H28B 0.9942 0.1871 -0.1214 0.099 Uiso calc R 1 . .
H H28C 0.9766 0.3074 -0.1293 0.099 Uiso calc R 1 . .
C C31 0.5048(4) 0.3847(3) 0.31565(19) 0.0545(9) Uani d . 1 . .
H H31A 0.5683 0.3284 0.3421 0.082 Uiso calc R 1 . .
H H31B 0.4057 0.3694 0.3133 0.082 Uiso calc R 1 . .
H H31C 0.4880 0.4475 0.3466 0.082 Uiso calc R 1 . .
C C20 0.3467(4) 0.7606(2) 0.2450(2) 0.0529(8) Uani d . 1 . .
H H20 0.3805 0.8218 0.2357 0.063 Uiso calc R 1 . .
C C29 0.7102(4) -0.0519(3) -0.0364(2) 0.0648(10) Uani d . 1 . .
H H29A 0.6718 -0.1123 -0.0424 0.097 Uiso calc R 1 . .
H H29B 0.8147 -0.0616 -0.0669 0.097 Uiso calc R 1 . .
H H29C 0.6433 0.0077 -0.0574 0.097 Uiso calc R 1 . .
C C34 0.6242(5) 0.7593(3) 0.1351(3) 0.0792(12) Uani d . 1 . .
H H34A 0.6383 0.7922 0.1833 0.119 Uiso calc R 1 . .
H H34B 0.5435 0.8044 0.1100 0.119 Uiso calc R 1 . .
H H34C 0.7205 0.7450 0.0963 0.119 Uiso calc R 1 . .
C C27 0.7729(6) 0.4980(3) 0.4807(2) 0.0951(15) Uani d . 1 . .
H H27A 0.6969 0.5615 0.4973 0.143 Uiso calc R 1 . .
H H27B 0.8762 0.5100 0.4735 0.143 Uiso calc R 1 . .
H H27C 0.7633 0.4463 0.5227 0.143 Uiso calc R 1 . .
C C33 0.4646(5) 0.3512(3) 0.0641(2) 0.0806(12) Uani d . 1 . .
H H33A 0.3901 0.3262 0.0397 0.121 Uiso calc R 1 . .
H H33B 0.5346 0.2937 0.0857 0.121 Uiso calc R 1 . .
H H33C 0.5235 0.3864 0.0229 0.121 Uiso calc R 1 . .
C C25 1.3527(4) 0.1453(3) 0.2235(3) 0.0806(12) Uani d . 1 . .
H H25A 1.4164 0.0842 0.1943 0.121 Uiso calc R 1 . .
H H25B 1.3781 0.1457 0.2780 0.121 Uiso calc R 1 . .
H H25C 1.3722 0.2060 0.1941 0.121 Uiso calc R 1 . .
C C30 0.7076(5) -0.0056(3) 0.2900(2) 0.0758(11) Uani d . 1 . .
H H30A 0.6516 -0.0532 0.3191 0.114 Uiso calc R 1 . .
H H30B 0.6535 0.0642 0.3062 0.114 Uiso calc R 1 . .
H H30C 0.8114 -0.0201 0.3032 0.114 Uiso calc R 1 . .
C C35 0.1433(6) 0.9472(3) 0.3104(3) 0.0986(15) Uani d . 1 . .
H H35A 0.0658 1.0025 0.3402 0.148 Uiso calc R 1 . .
H H35B 0.1442 0.9571 0.2521 0.148 Uiso calc R 1 . .
H H35C 0.2446 0.9473 0.3229 0.148 Uiso calc R 1 . .
C C26 1.2133(6) 0.1858(3) 0.4760(2) 0.0931(15) Uani d . 1 . .
H H26A 1.2986 0.1333 0.4912 0.140 Uiso calc R 1 . .
H H26B 1.1187 0.1839 0.5134 0.140 Uiso calc R 1 . .
H H26C 1.2352 0.2528 0.4788 0.140 Uiso calc R 1 . .
C C36 -0.1154(5) 0.6869(4) 0.3199(3) 0.1014(15) Uani d . 1 . .
H H36A -0.2094 0.6948 0.3601 0.152 Uiso calc R 1 . .
H H36B -0.1055 0.6290 0.2844 0.152 Uiso calc R 1 . .
H H36C -0.1202 0.7490 0.2873 0.152 Uiso calc R 1 . .
C C15 0.8340(3) 0.1327(2) 0.17745(18) 0.0412(7) Uani d . 1 . .
H H15 0.8360 0.1394 0.2335 0.049 Uiso calc R 1 . .
C C38A 0.5792(18) 0.2552(10) 0.5382(9) 0.099(3) Uani d PDU 0.429(3) A 1
H H38A 0.5361 0.2849 0.4905 0.148 Uiso calc PR 0.429(3) A 1
H H38B 0.6648 0.2845 0.5447 0.148 Uiso calc PR 0.429(3) A 1
H H38C 0.4998 0.2700 0.5866 0.148 Uiso calc PR 0.429(3) A 1
C C39A 0.7892(15) 0.1035(12) 0.4803(9) 0.123(4) Uani d PDU 0.429(3) A 1
H H39A 0.7878 0.1183 0.4226 0.184 Uiso calc PR 0.429(3) A 1
H H39B 0.8182 0.0297 0.4881 0.184 Uiso calc PR 0.429(3) A 1
H H39C 0.8637 0.1347 0.4989 0.184 Uiso calc PR 0.429(3) A 1
O O36A 0.5576(11) 0.0861(8) 0.5564(6) 0.128(3) Uani d PDU 0.429(3) A 1
C C37A 0.6341(13) 0.1455(9) 0.5276(8) 0.080(3) Uani d PDU 0.429(3) A 1
C C38B 0.5848(16) 0.3015(8) 0.5510(8) 0.089(3) Uani d PDU 0.429(3) A 2
H H38D 0.5885 0.3306 0.4963 0.133 Uiso calc PR 0.429(3) A 2
H H38E 0.6729 0.3104 0.5738 0.133 Uiso calc PR 0.429(3) A 2
H H38F 0.4896 0.3363 0.5855 0.133 Uiso calc PR 0.429(3) A 2
C C39B 0.7096(19) 0.1325(13) 0.4835(10) 0.130(4) Uani d PDU 0.429(3) A 2
H H39D 0.7284 0.1757 0.4364 0.196 Uiso calc PR 0.429(3) A 2
H H39E 0.6744 0.0747 0.4671 0.196 Uiso calc PR 0.429(3) A 2
H H39F 0.8048 0.1074 0.5055 0.196 Uiso calc PR 0.429(3) A 2
O O36B 0.5069(10) 0.1506(7) 0.5948(5) 0.112(2) Uani d PDU 0.429(3) A 2
C C37B 0.5899(15) 0.1928(9) 0.5469(7) 0.073(3) Uani d PDU 0.429(3) A 2

loop_
_atom_site_aniso_label
_atom_site_aniso_U_11
_atom_site_aniso_U_22
_atom_site_aniso_U_33
_atom_site_aniso_U_12
_atom_site_aniso_U_13
_atom_site_aniso_U_23
O1 0.0451(13) 0.0443(12) 0.0616(14) 0.0069(10) -0.0179(11) -0.0153(10)
O4 0.0677(15) 0.0575(13) 0.0348(11) -0.0266(11) -0.0111(10) 0.0008(10)
O2 0.0777(17) 0.0596(14) 0.0572(14) 0.0192(12) -0.0394(13) -0.0097(11)
O6 0.0840(18) 0.0537(14) 0.0529(14) -0.0287(13) -0.0082(12) 0.0035(11)
O5 0.0794(17) 0.0522(14) 0.0570(14) -0.0287(12) -0.0132(12) -0.0112(11)
O9 0.0528(15) 0.0731(16) 0.0535(14) -0.0001(12) 0.0002(12) -0.0050(11)
O7 0.0507(14) 0.0446(13) 0.0778(16) -0.0155(11) -0.0045(12) 0.0095(11)
O3 0.0615(15) 0.0623(14) 0.0477(13) 0.0129(12) -0.0179(11) -0.0195(11)
O8 0.0833(19) 0.0445(14) 0.0900(19) 0.0004(13) -0.0031(15) -0.0185(13)
C10 0.0336(16) 0.0352(15) 0.0363(16) 0.0001(13) -0.0094(13) -0.0045(12)
C11 0.0367(17) 0.0405(17) 0.0378(16) -0.0071(13) -0.0063(13) -0.0029(13)
C2 0.0355(16) 0.0386(16) 0.0400(16) -0.0059(13) -0.0115(13) -0.0015(12)
C4 0.0374(17) 0.0356(16) 0.0417(17) -0.0054(13) -0.0132(13) -0.0013(12)
C6 0.0410(18) 0.0361(16) 0.0477(18) -0.0001(14) -0.0151(14) -0.0082(13)
C18 0.0363(17) 0.0353(16) 0.0441(17) -0.0041(13) -0.0130(14) 0.0003(13)
C14 0.0429(18) 0.0354(16) 0.0464(18) -0.0060(14) -0.0045(14) -0.0002(13)
C5 0.0379(17) 0.0352(15) 0.0401(16) -0.0074(13) -0.0127(13) -0.0029(12)
C17 0.0364(17) 0.0402(16) 0.0418(17) -0.0062(13) -0.0096(13) -0.0010(13)
C3 0.0382(17) 0.0336(15) 0.0392(16) -0.0046(13) -0.0115(13) -0.0032(12)
C19 0.0442(19) 0.0400(18) 0.0505(19) -0.0064(15) -0.0142(15) 0.0027(14)
C16 0.0373(17) 0.0349(15) 0.0441(17) -0.0058(13) -0.0100(13) -0.0011(12)
C9 0.0439(19) 0.0457(18) 0.0437(18) -0.0001(15) -0.0122(15) -0.0091(14)
C13 0.0429(18) 0.0370(17) 0.0478(18) -0.0055(14) -0.0069(14) -0.0124(14)
C8 0.059(2) 0.0508(19) 0.0417(17) 0.0031(16) -0.0212(16) -0.0084(14)
C22 0.046(2) 0.0473(19) 0.0439(18) -0.0039(15) -0.0071(15) -0.0023(14)
C23 0.0442(18) 0.0386(17) 0.0435(17) -0.0078(14) -0.0101(15) 0.0016(13)
C1 0.0331(16) 0.0403(16) 0.0373(16) -0.0069(13) -0.0087(13) -0.0024(12)
C7 0.050(2) 0.0436(18) 0.0519(19) 0.0031(15) -0.0271(16) -0.0030(14)
C24 0.049(2) 0.0476(19) 0.060(2) -0.0124(16) -0.0070(16) 0.0039(15)
C12 0.0497(19) 0.0449(18) 0.0362(16) -0.0094(15) -0.0075(14) -0.0087(13)
C32 0.0424(19) 0.058(2) 0.062(2) -0.0067(16) -0.0194(16) -0.0123(16)
C21 0.062(2) 0.0394(18) 0.056(2) -0.0003(16) -0.0149(18) -0.0066(15)
C28 0.092(3) 0.078(3) 0.0403(19) -0.040(2) -0.0183(19) 0.0098(17)
C31 0.044(2) 0.058(2) 0.058(2) -0.0082(16) -0.0097(16) 0.0134(16)
C20 0.057(2) 0.0379(18) 0.066(2) -0.0120(16) -0.0148(18) 0.0027(15)
C29 0.074(3) 0.061(2) 0.066(2) -0.0199(19) -0.018(2) -0.0195(18)
C34 0.071(3) 0.059(2) 0.110(3) -0.029(2) -0.005(2) 0.013(2)
C27 0.114(4) 0.090(3) 0.064(3) 0.029(3) -0.034(3) -0.038(2)
C33 0.071(3) 0.093(3) 0.081(3) -0.014(2) -0.023(2) -0.034(2)
C25 0.050(2) 0.088(3) 0.099(3) -0.002(2) -0.013(2) -0.025(2)
C30 0.092(3) 0.086(3) 0.057(2) -0.038(2) -0.014(2) 0.017(2)
C35 0.101(4) 0.042(2) 0.145(4) 0.001(2) -0.019(3) -0.018(2)
C26 0.113(4) 0.088(3) 0.071(3) 0.022(3) -0.058(3) -0.011(2)
C36 0.064(3) 0.151(5) 0.086(3) -0.028(3) -0.001(3) -0.012(3)
C15 0.0439(18) 0.0403(17) 0.0370(16) -0.0046(14) -0.0071(14) -0.0040(13)
C38A 0.104(4) 0.099(5) 0.092(4) -0.017(4) -0.024(3) 0.003(4)
C39A 0.121(6) 0.128(5) 0.119(5) -0.027(4) -0.021(4) -0.005(4)
O36A 0.113(4) 0.130(4) 0.142(4) -0.040(4) -0.018(3) 0.024(3)
C37A 0.078(4) 0.081(4) 0.077(4) -0.017(4) -0.013(3) 0.011(4)
C38B 0.096(4) 0.090(5) 0.085(4) -0.024(4) -0.026(3) 0.005(4)
C39B 0.132(6) 0.132(5) 0.124(5) -0.025(4) -0.021(4) -0.004(4)
O36B 0.104(4) 0.120(4) 0.122(4) -0.053(3) -0.018(3) 0.010(3)
C37B 0.076(4) 0.075(4) 0.071(4) -0.019(4) -0.018(3) 0.004(4)

loop_
_atom_type_symbol
_atom_type_description
_atom_type_scat_dispersion_real
_atom_type_scat_dispersion_imag
_atom_type_scat_source
C C 0.0033 0.0016 'International Tables Vol C Tables 4.2.6.8 and 6.1.1.4'
H H 0.0000 0.0000 'International Tables Vol C Tables 4.2.6.8 and 6.1.1.4'
O O 0.0106 0.0060 'International Tables Vol C Tables 4.2.6.8 and 6.1.1.4'

loop_
_geom_angle_atom_site_label_1
_geom_angle_atom_site_label_2
_geom_angle_atom_site_label_3
_geom_angle_site_symmetry_1
_geom_angle_site_symmetry_3
_geom_angle
_geom_angle_publ_flag
C6 O1 C25 . . 116.9(2) ?
C11 O4 C28 . . 117.8(2) ?
C7 O2 C26 . . 118.4(3) ?
C14 O6 C30 . . 117.7(2) ?
C13 O5 C29 . . 117.9(2) ?
C22 O9 C36 . . 113.6(3) ?
C19 O7 C34 . . 118.8(3) ?
C9 O3 C27 . . 117.6(2) ?
C21 O8 C35 . . 116.2(3) ?
C15 C10 C11 . . 117.0(3) ?
C15 C10 C1 . . 123.2(2) ?
C11 C10 C1 . . 119.8(2) ?
O4 C11 C12 . . 123.2(2) ?
O4 C11 C10 . . 115.5(2) ?
C12 C11 C10 . . 121.3(3) ?
C24 C2 C3 . . 111.1(2) ?
C24 C2 C1 . . 110.8(2) ?
C3 C2 C1 . . 105.2(2) ?
C24 C2 H2 . . 109.9 ?
C3 C2 H2 . . 109.9 ?
C1 C2 H2 . . 109.9 ?
C9 C4 C5 . . 118.6(2) ?
C9 C4 C3 . . 130.2(3) ?
C5 C4 C3 . . 110.9(2) ?
C5 C6 O1 . . 118.6(2) ?
C5 C6 C7 . . 118.7(3) ?
O1 C6 C7 . . 122.7(2) ?
C23 C18 C19 . . 116.5(3) ?
C23 C18 C17 . . 121.5(3) ?
C19 C18 C17 . . 121.8(3) ?
O6 C14 C15 . . 125.5(3) ?
O6 C14 C13 . . 115.5(3) ?
C15 C14 C13 . . 119.0(3) ?
C6 C5 C4 . . 122.1(2) ?
C6 C5 C1 . . 127.1(3) ?
C4 C5 C1 . . 110.7(2) ?
C18 C17 C32 . . 110.8(2) ?
C18 C17 C16 . . 114.7(2) ?
C32 C17 C16 . . 112.6(2) ?
C18 C17 H17 . . 106.0 ?
C32 C17 H17 . . 106.0 ?
C16 C17 H17 . . 106.0 ?
C4 C3 C2 . . 101.2(2) ?
C4 C3 C16 . . 116.6(2) ?
C2 C3 C16 . . 110.8(2) ?
C4 C3 H3 . . 109.3 ?
C2 C3 H3 . . 109.3 ?
C16 C3 H3 . . 109.3 ?
O7 C19 C20 . . 122.0(3) ?
O7 C19 C18 . . 116.7(3) ?
C20 C19 C18 . . 121.3(3) ?
C31 C16 C3 . . 113.2(2) ?
C31 C16 C17 . . 113.7(2) ?
C3 C16 C17 . . 110.2(2) ?
C31 C16 H16 . . 106.4 ?
C3 C16 H16 . . 106.4 ?
C17 C16 H16 . . 106.4 ?
O3 C9 C8 . . 123.1(3) ?
O3 C9 C4 . . 117.1(2) ?
C8 C9 C4 . . 119.8(3) ?
O5 C13 C12 . . 124.5(3) ?
O5 C13 C14 . . 115.9(3) ?
C12 C13 C14 . . 119.6(3) ?
C7 C8 C9 . . 120.8(3) ?
C7 C8 H8 . . 119.6 ?
C9 C8 H8 . . 119.6 ?
C23 C22 O9 . . 120.8(3) ?
C23 C22 C21 . . 119.0(3) ?
O9 C22 C21 . . 120.2(3) ?
C22 C23 C18 . . 123.2(3) ?
C22 C23 H23 . . 118.4 ?
C18 C23 H23 . . 118.4 ?
C5 C1 C10 . . 114.4(2) ?
C5 C1 C2 . . 101.8(2) ?
C10 C1 C2 . . 114.6(2) ?
C5 C1 H1 . . 108.6 ?
C10 C1 H1 . . 108.6 ?
C2 C1 H1 . . 108.6 ?
O2 C7 C8 . . 124.0(3) ?
O2 C7 C6 . . 116.1(3) ?
C8 C7 C6 . . 119.9(3) ?
C2 C24 H24A . . 109.5 ?
C2 C24 H24B . . 109.5 ?
H24A C24 H24B . . 109.5 ?
C2 C24 H24C . . 109.5 ?
H24A C24 H24C . . 109.5 ?
H24B C24 H24C . . 109.5 ?
C13 C12 C11 . . 120.4(3) ?
C13 C12 H12 . . 119.8 ?
C11 C12 H12 . . 119.8 ?
C33 C32 C17 . . 114.5(3) ?
C33 C32 H32A . . 108.6 ?
C17 C32 H32A . . 108.6 ?
C33 C32 H32B . . 108.6 ?
C17 C32 H32B . . 108.6 ?
H32A C32 H32B . . 107.6 ?
C20 C21 O8 . . 124.7(3) ?
C20 C21 C22 . . 119.4(3) ?
O8 C21 C22 . . 115.8(3) ?
O4 C28 H28A . . 109.5 ?
O4 C28 H28B . . 109.5 ?
H28A C28 H28B . . 109.5 ?
O4 C28 H28C . . 109.5 ?
H28A C28 H28C . . 109.5 ?
H28B C28 H28C . . 109.5 ?
C16 C31 H31A . . 109.5 ?
C16 C31 H31B . . 109.5 ?
H31A C31 H31B . . 109.5 ?
C16 C31 H31C . . 109.5 ?
H31A C31 H31C . . 109.5 ?
H31B C31 H31C . . 109.5 ?
C21 C20 C19 . . 120.5(3) ?
C21 C20 H20 . . 119.7 ?
C19 C20 H20 . . 119.7 ?
O5 C29 H29A . . 109.5 ?
O5 C29 H29B . . 109.5 ?
H29A C29 H29B . . 109.5 ?
O5 C29 H29C . . 109.5 ?
H29A C29 H29C . . 109.5 ?
H29B C29 H29C . . 109.5 ?
O7 C34 H34A . . 109.5 ?
O7 C34 H34B . . 109.5 ?
H34A C34 H34B . . 109.5 ?
O7 C34 H34C . . 109.5 ?
H34A C34 H34C . . 109.5 ?
H34B C34 H34C . . 109.5 ?
O3 C27 H27A . . 109.5 ?
O3 C27 H27B . . 109.5 ?
H27A C27 H27B . . 109.5 ?
O3 C27 H27C . . 109.5 ?
H27A C27 H27C . . 109.5 ?
H27B C27 H27C . . 109.5 ?
C32 C33 H33A . . 109.5 ?
C32 C33 H33B . . 109.5 ?
H33A C33 H33B . . 109.5 ?
C32 C33 H33C . . 109.5 ?
H33A C33 H33C . . 109.5 ?
H33B C33 H33C . . 109.5 ?
O1 C25 H25A . . 109.5 ?
O1 C25 H25B . . 109.5 ?
H25A C25 H25B . . 109.5 ?
O1 C25 H25C . . 109.5 ?
H25A C25 H25C . . 109.5 ?
H25B C25 H25C . . 109.5 ?
O6 C30 H30A . . 109.5 ?
O6 C30 H30B . . 109.5 ?
H30A C30 H30B . . 109.5 ?
O6 C30 H30C . . 109.5 ?
H30A C30 H30C . . 109.5 ?
H30B C30 H30C . . 109.5 ?
O8 C35 H35A . . 109.5 ?
O8 C35 H35B . . 109.5 ?
H35A C35 H35B . . 109.5 ?
O8 C35 H35C . . 109.5 ?
H35A C35 H35C . . 109.5 ?
H35B C35 H35C . . 109.5 ?
O2 C26 H26A . . 109.5 ?
O2 C26 H26B . . 109.5 ?
H26A C26 H26B . . 109.5 ?
O2 C26 H26C . . 109.5 ?
H26A C26 H26C . . 109.5 ?
H26B C26 H26C . . 109.5 ?
O9 C36 H36A . . 109.5 ?
O9 C36 H36B . . 109.5 ?
H36A C36 H36B . . 109.5 ?
O9 C36 H36C . . 109.5 ?
H36A C36 H36C . . 109.5 ?
H36B C36 H36C . . 109.5 ?
C14 C15 C10 . . 122.7(3) ?
C14 C15 H15 . . 118.6 ?
C10 C15 H15 . . 118.6 ?
O36A C37A C38A . . 122.5(13) ?
O36A C37A C39A . . 118.3(12) ?
C38A C37A C39A . . 119.2(11) ?
C37B C38B H38D . . 109.5 ?
C37B C38B H38E . . 109.5 ?
H38D C38B H38E . . 109.5 ?
C37B C38B H38F . . 109.5 ?
H38D C38B H38F . . 109.5 ?
H38E C38B H38F . . 109.5 ?
C37B C39B H39D . . 109.5 ?
C37B C39B H39E . . 109.5 ?
H39D C39B H39E . . 109.5 ?
C37B C39B H39F . . 109.5 ?
H39D C39B H39F . . 109.5 ?
H39E C39B H39F . . 109.5 ?
O36B C37B C38B . . 123.2(12) ?
O36B C37B C39B . . 120.3(13) ?
C38B C37B C39B . . 116.4(11) ?

loop_
_geom_bond_atom_site_label_1
_geom_bond_atom_site_label_2
_geom_bond_site_symmetry_2
_geom_bond_distance
_geom_bond_publ_flag
O1 C6 . 1.386(3) ?
O1 C25 . 1.411(4) ?
O4 C11 . 1.377(3) ?
O4 C28 . 1.420(3) ?
O2 C7 . 1.372(3) ?
O2 C26 . 1.403(4) ?
O6 C14 . 1.379(3) ?
O6 C30 . 1.408(4) ?
O5 C13 . 1.371(3) ?
O5 C29 . 1.415(4) ?
O9 C22 . 1.391(4) ?
O9 C36 . 1.406(5) ?
O7 C19 . 1.376(4) ?
O7 C34 . 1.418(4) ?
O3 C9 . 1.380(3) ?
O3 C27 . 1.417(4) ?
O8 C21 . 1.380(4) ?
O8 C35 . 1.444(5) ?
C10 C15 . 1.391(4) ?
C10 C11 . 1.393(4) ?
C10 C1 . 1.520(4) ?
C11 C12 . 1.387(4) ?
C2 C24 . 1.516(4) ?
C2 C3 . 1.547(4) ?
C2 C1 . 1.557(4) ?
C2 H2 . 0.9800 ?
C4 C9 . 1.389(4) ?
C4 C5 . 1.391(4) ?
C4 C3 . 1.519(4) ?
C6 C5 . 1.380(4) ?
C6 C7 . 1.393(4) ?
C18 C23 . 1.388(4) ?
C18 C19 . 1.396(4) ?
C18 C17 . 1.523(4) ?
C14 C15 . 1.381(4) ?
C14 C13 . 1.396(4) ?
C5 C1 . 1.506(4) ?
C17 C32 . 1.538(4) ?
C17 C16 . 1.553(4) ?
C17 H17 . 0.9800 ?
C3 C16 . 1.550(4) ?
C3 H3 . 0.9800 ?
C19 C20 . 1.387(4) ?
C16 C31 . 1.527(4) ?
C16 H16 . 0.9800 ?
C9 C8 . 1.389(4) ?
C13 C12 . 1.379(4) ?
C8 C7 . 1.383(4) ?
C8 H8 . 0.9300 ?
C22 C23 . 1.377(4) ?
C22 C21 . 1.394(4) ?
C23 H23 . 0.9300 ?
C1 H1 . 0.9800 ?
C24 H24A . 0.9600 ?
C24 H24B . 0.9600 ?
C24 H24C . 0.9600 ?
C12 H12 . 0.9300 ?
C32 C33 . 1.515(5) ?
C32 H32A . 0.9700 ?
C32 H32B . 0.9700 ?
C21 C20 . 1.378(5) ?
C28 H28A . 0.9600 ?
C28 H28B . 0.9600 ?
C28 H28C . 0.9600 ?
C31 H31A . 0.9600 ?
C31 H31B . 0.9600 ?
C31 H31C . 0.9600 ?
C20 H20 . 0.9300 ?
C29 H29A . 0.9600 ?
C29 H29B . 0.9600 ?
C29 H29C . 0.9600 ?
C34 H34A . 0.9600 ?
C34 H34B . 0.9600 ?
C34 H34C . 0.9600 ?
C27 H27A . 0.9600 ?
C27 H27B . 0.9600 ?
C27 H27C . 0.9600 ?
C33 H33A . 0.9600 ?
C33 H33B . 0.9600 ?
C33 H33C . 0.9600 ?
C25 H25A . 0.9600 ?
C25 H25B . 0.9600 ?
C25 H25C . 0.9600 ?
C30 H30A . 0.9600 ?
C30 H30B . 0.9600 ?
C30 H30C . 0.9600 ?
C35 H35A . 0.9600 ?
C35 H35B . 0.9600 ?
C35 H35C . 0.9600 ?
C26 H26A . 0.9600 ?
C26 H26B . 0.9600 ?
C26 H26C . 0.9600 ?
C36 H36A . 0.9600 ?
C36 H36B . 0.9600 ?
C36 H36C . 0.9600 ?
C15 H15 . 0.9300 ?
C38A C37A . 1.426(11) ?
C38A H38A . 0.9600 ?
C38A H38B . 0.9600 ?
C38A H38C . 0.9600 ?
C39A C37A . 1.456(12) ?
C39A H39A . 0.9600 ?
C39A H39B . 0.9600 ?
C39A H39C . 0.9600 ?
O36A C37A . 1.196(9) ?
C38B C37B . 1.436(11) ?
C38B H38D . 0.9600 ?
C38B H38E . 0.9600 ?
C38B H38F . 0.9600 ?
C39B C37B . 1.459(12) ?
C39B H39D . 0.9600 ?
C39B H39E . 0.9600 ?
C39B H39F . 0.9600 ?
O36B C37B . 1.203(9) ?

loop_
_geom_hbond_atom_site_label_D
_geom_hbond_atom_site_label_H
_geom_hbond_atom_site_label_A
_geom_hbond_site_symmetry_A
_geom_hbond_distance_DH
_geom_hbond_distance_HA
_geom_hbond_distance_DA
_geom_hbond_angle_DHA
C17 H17 O7 . 0.98 2.35 2.820(3) 108.8
C25 H25B O2 . 0.96 2.27 2.912(5) 123.2
C28 H28A Cg1 2_665 0.96 2.93 3.565(4) 125
